data_7238004
loop_
_publ_author_name
'Li, Zhiqiang'
'Cheng, Zong'
'Lin, Jianyan'
'Xie, Ning'
'Li, Chenglong'
'Yang, Guochun'
'Wang, Yue'

_publ_section_title
;
 Isomer dependent molecular packing and carrier mobility of
 N-phenylcarbazole--phenanthro[9,10-d]imidazole based materials as hosts
 for efficient electrophosphorescence devices
;
_journal_issue 43
_journal_name_full 'Journal of Materials Chemistry C'
_journal_page_first 13486
_journal_paper_doi 10.1039/C9TC04522H
_journal_volume 7
_journal_year 2019
_chemical_formula_sum 'C45 H29 N3'
_chemical_formula_weight 611.71
_chemical_name_common PI33PPCz
_space_group_crystal_system orthorhombic
_space_group_IT_number 61
_space_group_name_Hall '-P 2ac 2ab'
_space_group_name_H-M_alt 'P b c a'
_atom_sites_solution_hydrogens geom
_audit_creation_method SHELXL-2018/3
_audit_update_record
;
2019-01-25 deposited with the CCDC.	2019-10-08 downloaded from the CCDC.
;
_cell_angle_alpha 90
_cell_angle_beta 90
_cell_angle_gamma 90
_cell_formula_units_Z 8
_cell_length_a 12.5354(8)
_cell_length_b 14.1497(9)
_cell_length_c 35.992(2)
_cell_measurement_reflns_used 3528
_cell_measurement_temperature 153(2)
_cell_measurement_theta_max 21.11
_cell_measurement_theta_min 2.24
_cell_volume 6384.0(7)
_computing_cell_refinement 'Bruker SAINT'
_computing_data_collection 'Bruker APEX3'
_computing_data_reduction 'Bruker SAINT'
_computing_molecular_graphics 'Mercury 3.7'
_computing_publication_material 'Mercury 3.7'
_computing_structure_refinement 'SHELXL-2018/3 (Sheldrick, 2018)'
_computing_structure_solution 'SHELXS-2013/1 (Sheldrick 2013)'
_diffrn_ambient_temperature 153(2)
_diffrn_measured_fraction_theta_full 1.000
_diffrn_measured_fraction_theta_max 0.999
_diffrn_measurement_device_type 'Bruker P4'
_diffrn_measurement_method '\w scans'
_diffrn_radiation_type MoK\a
_diffrn_radiation_wavelength 0.71073
_diffrn_reflns_av_R_equivalents 0.0746
_diffrn_reflns_av_unetI/netI 0.0511
_diffrn_reflns_Laue_measured_fraction_full 1.000
_diffrn_reflns_Laue_measured_fraction_max 0.999
_diffrn_reflns_limit_h_max 15
_diffrn_reflns_limit_h_min -13
_diffrn_reflns_limit_k_max 17
_diffrn_reflns_limit_k_min -17
_diffrn_reflns_limit_l_max 44
_diffrn_reflns_limit_l_min -44
_diffrn_reflns_number 38493
_diffrn_reflns_point_group_measured_fraction_full 1.000
_diffrn_reflns_point_group_measured_fraction_max 0.999
_diffrn_reflns_theta_full 25.242
_diffrn_reflns_theta_max 26.048
_diffrn_reflns_theta_min 1.980
_diffrn_source 'sealed tube'
_exptl_absorpt_coefficient_mu 0.074
_exptl_absorpt_correction_type none
_exptl_crystal_colour colorless
_exptl_crystal_density_diffrn 1.273
_exptl_crystal_density_method 'not measured'
_exptl_crystal_description block
_exptl_crystal_F_000 2560
_exptl_crystal_size_max 0.350
_exptl_crystal_size_mid 0.290
_exptl_crystal_size_min 0.200
_refine_diff_density_max 0.191
_refine_diff_density_min -0.152
_refine_diff_density_rms 0.037
_refine_ls_extinction_method none
_refine_ls_goodness_of_fit_ref 1.070
_refine_ls_hydrogen_treatment constr
_refine_ls_matrix_type full
_refine_ls_number_parameters 433
_refine_ls_number_reflns 6307
_refine_ls_number_restraints 0
_refine_ls_restrained_S_all 1.070
_refine_ls_R_factor_all 0.0876
_refine_ls_R_factor_gt 0.0558
_refine_ls_shift/su_max 0.000
_refine_ls_shift/su_mean 0.000
_refine_ls_structure_factor_coef Fsqd
_refine_ls_weighting_details 'w=1/[\s^2^(Fo^2^)+(0.0309P)^2^+1.7017P] where P=(Fo^2^+2Fc^2^)/3'
_refine_ls_weighting_scheme calc
_refine_ls_wR_factor_gt 0.0978
_refine_ls_wR_factor_ref 0.1094
_reflns_Friedel_coverage 0.000
_reflns_number_gt 4496
_reflns_number_total 6307
_reflns_threshold_expression 'I > 2\s(I)'
_cod_data_source_file c9tc04522h2.cif
_cod_data_source_block PI33PPCz
_cod_original_cell_volume 6383.9(7)
_cod_database_code 7238004
_shelx_shelxl_version_number 2018/3
_shelx_space_group_comment
;
The symmetry employed for this shelxl refinement is uniquely defined
by the following loop, which should always be used as a source of
symmetry information in preference to the above space-group names.
They are only intended as comments.
;
_shelx_estimated_absorpt_t_min 0.974
_shelx_estimated_absorpt_t_max 0.985

loop_
_space_group_symop_operation_xyz
'x, y, z'
'-x+1/2, -y, z+1/2'
'-x, y+1/2, -z+1/2'
'x+1/2, -y+1/2, -z'
'-x, -y, -z'
'x-1/2, y, -z-1/2'
'x, -y-1/2, z-1/2'
'-x-1/2, y-1/2, z'

loop_
_atom_site_label
_atom_site_type_symbol
_atom_site_fract_x
_atom_site_fract_y
_atom_site_fract_z
_atom_site_U_iso_or_equiv
_atom_site_adp_type
_atom_site_occupancy
_atom_site_site_symmetry_order
_atom_site_calc_flag
_atom_site_refinement_flags_posn
_atom_site_refinement_flags_adp
N46 N 0.48340(13) 0.12946(11) 0.40914(4) 0.0304(4) Uani 1 1 d . .
N48 N 0.08433(13) 0.24023(11) 0.27743(4) 0.0310(4) Uani 1 1 d . .
C3 C 0.18225(16) 0.28655(13) 0.26939(5) 0.0280(5) Uani 1 1 d . .
C4 C 0.02156(15) 0.25668(13) 0.30896(6) 0.0295(5) Uani 1 1 d . .
C5 C 0.51371(17) -0.02057(14) 0.44902(5) 0.0344(5) Uani 1 1 d . .
N47 N 0.65412(13) 0.17582(11) 0.40583(4) 0.0340(4) Uani 1 1 d . .
C7 C 0.25931(15) 0.29255(13) 0.29690(5) 0.0277(4) Uani 1 1 d . .
H7 H 0.248027 0.261746 0.320020 0.033 Uiso 1 1 calc R U
C8 C 0.35314(15) 0.34322(12) 0.29106(5) 0.0259(4) Uani 1 1 d . .
C9 C 0.43408(15) 0.35046(13) 0.32103(5) 0.0266(4) Uani 1 1 d . .
C10 C 0.29386(17) 0.37640(13) 0.22880(6) 0.0326(5) Uani 1 1 d . .
H10 H 0.306872 0.403918 0.205159 0.039 Uiso 1 1 calc R U
C11 C 0.36961(16) 0.38520(13) 0.25659(5) 0.0309(5) Uani 1 1 d . .
H11 H 0.433082 0.420050 0.252087 0.037 Uiso 1 1 calc R U
C12 C 0.54375(16) 0.06202(13) 0.42827(5) 0.0307(5) Uani 1 1 d . .
C13 C -0.06354(16) 0.14677(13) 0.27315(6) 0.0315(5) Uani 1 1 d . .
C14 C 0.37050(16) 0.12764(14) 0.40185(5) 0.0303(5) Uani 1 1 d . .
C15 C 0.03757(17) 0.32138(14) 0.33749(6) 0.0365(5) Uani 1 1 d . .
H15 H 0.098570 0.361202 0.337878 0.044 Uiso 1 1 calc R U
C16 C -0.06939(16) 0.19897(13) 0.30760(6) 0.0316(5) Uani 1 1 d . .
C17 C 0.73447(17) 0.04011(14) 0.44090(5) 0.0350(5) Uani 1 1 d . .
C18 C 0.52943(15) 0.27838(13) 0.37267(5) 0.0287(5) Uani 1 1 d . .
C19 C 0.49497(16) 0.43197(13) 0.32599(6) 0.0314(5) Uani 1 1 d . .
H19 H 0.483603 0.484914 0.310248 0.038 Uiso 1 1 calc R U
C20 C 0.58961(16) 0.36044(14) 0.37667(6) 0.0341(5) Uani 1 1 d . .
H20 H 0.643068 0.364017 0.395331 0.041 Uiso 1 1 calc R U
C21 C 0.84015(18) 0.07215(16) 0.43812(6) 0.0426(6) Uani 1 1 d . .
H21 H 0.854884 0.130099 0.425818 0.051 Uiso 1 1 calc R U
C22 C 0.55562(16) 0.19632(14) 0.39604(5) 0.0305(5) Uani 1 1 d . .
C23 C 0.64726(17) 0.09221(14) 0.42528(5) 0.0324(5) Uani 1 1 d . .
C24 C 0.59922(19) -0.07573(14) 0.46329(6) 0.0380(5) Uani 1 1 d . .
C25 C 0.40767(18) -0.04766(15) 0.45694(6) 0.0403(5) Uani 1 1 d . .
H25 H 0.350296 -0.009817 0.448226 0.048 Uiso 1 1 calc R U
C26 C 0.19944(16) 0.32810(13) 0.23496(5) 0.0310(5) Uani 1 1 d . .
H26 H 0.147230 0.323455 0.215912 0.037 Uiso 1 1 calc R U
C27 C 0.06349(17) 0.13357(14) 0.22181(6) 0.0352(5) Uani 1 1 d . .
H27 H 0.128766 0.150997 0.210281 0.042 Uiso 1 1 calc R U
C28 C 0.03203(16) 0.17327(13) 0.25548(5) 0.0294(5) Uani 1 1 d . .
C29 C 0.45227(15) 0.27415(13) 0.34472(5) 0.0273(4) Uani 1 1 d . .
H29 H 0.411341 0.218139 0.341782 0.033 Uiso 1 1 calc R U
C30 C -0.14399(17) 0.20460(14) 0.33634(6) 0.0368(5) Uani 1 1 d . .
H30 H -0.205333 0.165183 0.336155 0.044 Uiso 1 1 calc R U
C31 C 0.30474(18) 0.19663(15) 0.41598(6) 0.0388(5) Uani 1 1 d . .
H31 H 0.333066 0.245289 0.431253 0.047 Uiso 1 1 calc R U
C32 C 0.19667(19) 0.19453(17) 0.40772(6) 0.0494(6) Uani 1 1 d . .
H32 H 0.150925 0.242439 0.417107 0.059 Uiso 1 1 calc R U
C33 C 0.71038(18) -0.04536(15) 0.45921(5) 0.0379(5) Uani 1 1 d . .
C34 C -0.03839(17) 0.32572(15) 0.36527(6) 0.0405(5) Uani 1 1 d . .
H34 H -0.029128 0.369397 0.385058 0.049 Uiso 1 1 calc R U
C35 C 0.57164(16) 0.43669(14) 0.35353(6) 0.0356(5) Uani 1 1 d . .
H35 H 0.612311 0.492810 0.356561 0.043 Uiso 1 1 calc R U
C36 C -0.12800(17) 0.26782(15) 0.36502(6) 0.0397(5) Uani 1 1 d . .
H36 H -0.178438 0.271788 0.384655 0.048 Uiso 1 1 calc R U
C37 C -0.12985(18) 0.08093(14) 0.25598(6) 0.0406(6) Uani 1 1 d . .
H37 H -0.195138 0.062867 0.267346 0.049 Uiso 1 1 calc R U
C38 C 0.32931(18) 0.05640(15) 0.38005(6) 0.0396(5) Uani 1 1 d . .
H38 H 0.375112 0.008921 0.370357 0.048 Uiso 1 1 calc R U
C39 C 0.3864(2) -0.12775(16) 0.47704(6) 0.0480(6) Uani 1 1 d . .
H39 H 0.314661 -0.144682 0.482364 0.058 Uiso 1 1 calc R U
C40 C 0.92228(19) 0.02061(17) 0.45301(7) 0.0512(6) Uani 1 1 d . .
H40 H 0.993775 0.042251 0.450929 0.061 Uiso 1 1 calc R U
C41 C 0.5728(2) -0.15853(16) 0.48286(6) 0.0516(7) Uani 1 1 d . .
H41 H 0.628635 -0.198029 0.491685 0.062 Uiso 1 1 calc R U
C42 C -0.00385(19) 0.06788(14) 0.20581(6) 0.0416(6) Uani 1 1 d . .
H42 H 0.015861 0.039434 0.182904 0.050 Uiso 1 1 calc R U
C43 C 0.8996(2) -0.06373(18) 0.47119(7) 0.0570(7) Uani 1 1 d . .
H43 H 0.956241 -0.099614 0.481634 0.068 Uiso 1 1 calc R U
C44 C -0.10027(19) 0.04225(14) 0.22250(6) 0.0442(6) Uani 1 1 d . .
H44 H -0.145680 -0.002203 0.210617 0.053 Uiso 1 1 calc R U
C45 C 0.4692(2) -0.18400(17) 0.48957(7) 0.0576(7) Uani 1 1 d . .
H45 H 0.454190 -0.240430 0.502878 0.069 Uiso 1 1 calc R U
C46 C 0.7973(2) -0.09574(16) 0.47424(6) 0.0510(6) Uani 1 1 d . .
H46 H 0.784248 -0.153574 0.486855 0.061 Uiso 1 1 calc R U
C47 C 0.15542(19) 0.12329(18) 0.38596(7) 0.0514(6) Uani 1 1 d . .
H47 H 0.081350 0.121989 0.380402 0.062 Uiso 1 1 calc R U
C48 C 0.22167(19) 0.05401(17) 0.37230(7) 0.0512(6) Uani 1 1 d . .
H48 H 0.193189 0.004464 0.357499 0.061 Uiso 1 1 calc R U

loop_
_atom_site_aniso_label
_atom_site_aniso_U_11
_atom_site_aniso_U_22
_atom_site_aniso_U_33
_atom_site_aniso_U_23
_atom_site_aniso_U_13
_atom_site_aniso_U_12
N46 0.0283(10) 0.0303(9) 0.0328(9) -0.0001(7) 0.0006(8) -0.0038(8)
N48 0.0272(10) 0.0312(9) 0.0345(10) -0.0014(8) 0.0002(8) -0.0037(8)
C3 0.0271(11) 0.0230(10) 0.0339(11) -0.0010(8) 0.0037(9) 0.0019(9)
C4 0.0257(11) 0.0286(10) 0.0342(11) 0.0046(9) 0.0003(9) 0.0017(9)
C5 0.0455(14) 0.0314(11) 0.0263(11) -0.0031(9) 0.0018(10) -0.0074(10)
N47 0.0314(11) 0.0363(10) 0.0343(10) 0.0057(8) -0.0019(8) -0.0005(8)
C7 0.0312(12) 0.0256(10) 0.0263(10) 0.0034(8) 0.0024(9) 0.0000(9)
C8 0.0254(11) 0.0212(9) 0.0309(11) -0.0003(8) 0.0036(9) 0.0045(8)
C9 0.0228(11) 0.0264(10) 0.0307(11) -0.0011(8) 0.0075(9) 0.0018(8)
C10 0.0390(13) 0.0288(11) 0.0299(11) 0.0056(9) 0.0033(10) 0.0045(9)
C11 0.0317(12) 0.0248(10) 0.0362(12) 0.0031(9) 0.0069(10) 0.0010(9)
C12 0.0345(13) 0.0302(11) 0.0274(11) 0.0013(9) -0.0006(9) -0.0007(9)
C13 0.0311(12) 0.0225(10) 0.0411(12) 0.0077(9) -0.0069(10) 0.0000(9)
C14 0.0296(12) 0.0327(11) 0.0285(11) 0.0024(9) 0.0024(9) -0.0047(9)
C15 0.0317(13) 0.0366(12) 0.0413(13) -0.0017(10) 0.0025(10) -0.0039(10)
C16 0.0275(12) 0.0257(10) 0.0416(12) 0.0080(9) -0.0046(10) 0.0000(9)
C17 0.0383(14) 0.0388(12) 0.0277(11) 0.0020(9) -0.0024(10) 0.0024(10)
C18 0.0257(11) 0.0284(10) 0.0320(11) -0.0007(9) 0.0023(9) 0.0006(9)
C19 0.0308(12) 0.0255(10) 0.0378(12) 0.0034(9) 0.0061(10) -0.0007(9)
C20 0.0280(12) 0.0354(12) 0.0389(12) -0.0015(10) -0.0039(10) -0.0019(9)
C21 0.0418(14) 0.0441(13) 0.0420(13) 0.0084(11) -0.0044(11) 0.0015(11)
C22 0.0297(12) 0.0317(11) 0.0300(11) -0.0002(9) -0.0010(9) -0.0049(9)
C23 0.0374(13) 0.0326(11) 0.0272(11) 0.0040(9) 0.0003(10) -0.0011(10)
C24 0.0558(15) 0.0313(11) 0.0269(11) 0.0017(9) -0.0031(11) -0.0016(11)
C25 0.0503(15) 0.0382(12) 0.0323(12) -0.0014(10) 0.0042(11) -0.0091(11)
C26 0.0335(12) 0.0285(11) 0.0309(11) 0.0001(9) -0.0029(9) 0.0049(9)
C27 0.0376(13) 0.0311(11) 0.0371(12) 0.0019(9) -0.0072(10) 0.0046(10)
C28 0.0316(12) 0.0240(10) 0.0326(11) 0.0033(9) -0.0067(9) 0.0020(9)
C29 0.0255(11) 0.0237(10) 0.0326(11) -0.0014(8) 0.0048(9) -0.0023(8)
C30 0.0274(12) 0.0355(12) 0.0476(14) 0.0137(10) 0.0021(10) -0.0012(9)
C31 0.0385(14) 0.0414(13) 0.0364(12) -0.0069(10) 0.0022(10) -0.0015(10)
C32 0.0401(15) 0.0587(16) 0.0495(15) -0.0032(12) 0.0062(12) 0.0083(12)
C33 0.0479(15) 0.0362(12) 0.0295(11) 0.0017(10) -0.0040(10) 0.0034(11)
C34 0.0402(14) 0.0400(13) 0.0411(13) -0.0034(10) 0.0054(11) -0.0001(11)
C35 0.0327(12) 0.0285(11) 0.0454(13) -0.0023(10) 0.0008(10) -0.0071(9)
C36 0.0332(13) 0.0444(13) 0.0416(13) 0.0073(11) 0.0081(10) 0.0040(11)
C37 0.0377(14) 0.0302(11) 0.0539(15) 0.0074(11) -0.0116(11) -0.0046(10)
C38 0.0412(14) 0.0363(12) 0.0414(13) -0.0063(10) 0.0005(11) -0.0051(10)
C39 0.0623(17) 0.0425(13) 0.0392(13) 0.0002(11) 0.0049(12) -0.0227(13)
C40 0.0405(15) 0.0585(16) 0.0546(15) 0.0057(13) -0.0099(12) 0.0036(12)
C41 0.0688(19) 0.0382(13) 0.0479(15) 0.0081(11) -0.0079(13) -0.0068(13)
C42 0.0551(16) 0.0300(11) 0.0398(13) -0.0022(10) -0.0129(12) 0.0042(11)
C43 0.0543(18) 0.0570(16) 0.0598(17) 0.0115(13) -0.0156(14) 0.0119(14)
C44 0.0529(16) 0.0280(11) 0.0517(15) 0.0002(11) -0.0209(12) -0.0047(11)
C45 0.083(2) 0.0373(13) 0.0528(16) 0.0127(12) -0.0056(15) -0.0151(14)
C46 0.0625(18) 0.0417(14) 0.0488(15) 0.0119(11) -0.0112(13) 0.0047(13)
C47 0.0286(14) 0.0719(18) 0.0538(15) 0.0051(14) -0.0030(12) -0.0053(13)
C48 0.0433(16) 0.0547(15) 0.0555(16) -0.0058(13) -0.0067(12) -0.0160(13)

loop_
_atom_type_symbol
_atom_type_description
_atom_type_scat_dispersion_real
_atom_type_scat_dispersion_imag
_atom_type_scat_source
C C 0.0033 0.0016 'International Tables Vol C Tables 4.2.6.8 and 6.1.1.4'
H H 0.0000 0.0000 'International Tables Vol C Tables 4.2.6.8 and 6.1.1.4'
N N 0.0061 0.0033 'International Tables Vol C Tables 4.2.6.8 and 6.1.1.4'

loop_
_geom_angle_atom_site_label_1
_geom_angle_atom_site_label_2
_geom_angle_atom_site_label_3
_geom_angle
C22 N46 C12 106.18(16)
C22 N46 C14 126.15(16)
C12 N46 C14 127.52(16)
C28 N48 C4 107.90(16)
C28 N48 C3 127.07(17)
C4 N48 C3 125.01(16)
C7 C3 C26 120.24(18)
C7 C3 N48 118.99(17)
C26 C3 N48 120.74(18)
C15 C4 N48 128.82(18)
C15 C4 C16 121.74(19)
N48 C4 C16 109.37(17)
C25 C5 C24 119.18(19)
C25 C5 C12 124.9(2)
C24 C5 C12 115.89(19)
C22 N47 C23 105.48(17)
C3 C7 C8 120.81(17)
C11 C8 C7 118.65(18)
C11 C8 C9 121.15(17)
C7 C8 C9 120.20(17)
C29 C9 C19 118.22(18)
C29 C9 C8 120.16(17)
C19 C9 C8 121.61(17)
C11 C10 C26 121.01(19)
C10 C11 C8 120.27(19)
C23 C12 N46 105.12(17)
C23 C12 C5 122.84(19)
N46 C12 C5 131.98(19)
C37 C13 C28 119.0(2)
C37 C13 C16 133.8(2)
C28 C13 C16 107.15(17)
C31 C14 C38 120.4(2)
C31 C14 N46 120.61(18)
C38 C14 N46 119.03(18)
C34 C15 C4 117.66(19)
C30 C16 C4 119.02(19)
C30 C16 C13 134.32(19)
C4 C16 C13 106.62(18)
C21 C17 C33 120.8(2)
C21 C17 C23 121.72(19)
C33 C17 C23 117.45(19)
C20 C18 C29 119.04(18)
C20 C18 C22 118.58(18)
C29 C18 C22 122.18(17)
C35 C19 C9 120.81(18)
C35 C20 C18 120.04(19)
C40 C21 C17 120.6(2)
N47 C22 N46 111.69(17)
N47 C22 C18 122.44(18)
N46 C22 C18 125.82(18)
C12 C23 N47 111.51(18)
C12 C23 C17 122.08(18)
N47 C23 C17 126.40(19)
C41 C24 C5 117.4(2)
C41 C24 C33 121.2(2)
C5 C24 C33 121.30(18)
C39 C25 C5 120.9(2)
C10 C26 C3 118.97(19)
C42 C27 C28 117.5(2)
C27 C28 N48 129.26(19)
C27 C28 C13 121.79(18)
N48 C28 C13 108.94(17)
C9 C29 C18 121.35(17)
C36 C30 C16 119.6(2)
C14 C31 C32 119.4(2)
C47 C32 C31 120.3(2)
C46 C33 C17 116.6(2)
C46 C33 C24 123.2(2)
C17 C33 C24 120.14(19)
C15 C34 C36 121.7(2)
C20 C35 C19 120.54(19)
C30 C36 C34 120.3(2)
C44 C37 C13 119.6(2)
C14 C38 C48 120.0(2)
C25 C39 C45 120.1(2)
C21 C40 C43 119.2(2)
C45 C41 C24 122.1(2)
C27 C42 C44 121.6(2)
C46 C43 C40 121.0(2)
C37 C44 C42 120.5(2)
C41 C45 C39 120.2(2)
C43 C46 C33 121.8(2)
C48 C47 C32 119.9(2)
C47 C48 C38 120.1(2)

loop_
_geom_bond_atom_site_label_1
_geom_bond_atom_site_label_2
_geom_bond_distance
N46 C22 1.392(2)
N46 C12 1.399(2)
N46 C14 1.440(2)
N48 C28 1.397(2)
N48 C4 1.400(2)
N48 C3 1.421(2)
C3 C7 1.386(3)
C3 C26 1.388(3)
C4 C15 1.390(3)
C4 C16 1.403(3)
C5 C25 1.412(3)
C5 C24 1.422(3)
C5 C12 1.437(3)
N47 C22 1.316(2)
N47 C23 1.377(2)
C7 C8 1.393(3)
C8 C11 1.391(3)
C8 C9 1.484(3)
C9 C29 1.394(3)
C9 C19 1.394(3)
C10 C11 1.385(3)
C10 C26 1.385(3)
C12 C23 1.370(3)
C13 C37 1.393(3)
C13 C28 1.407(3)
C13 C16 1.445(3)
C14 C31 1.375(3)
C14 C38 1.378(3)
C15 C34 1.382(3)
C16 C30 1.397(3)
C17 C21 1.404(3)
C17 C33 1.410(3)
C17 C23 1.433(3)
C18 C20 1.392(3)
C18 C29 1.397(3)
C18 C22 1.471(3)
C19 C35 1.382(3)
C20 C35 1.382(3)
C21 C40 1.371(3)
C24 C41 1.406(3)
C24 C33 1.466(3)
C25 C39 1.371(3)
C27 C42 1.381(3)
C27 C28 1.393(3)
C30 C36 1.380(3)
C31 C32 1.387(3)
C32 C47 1.377(3)
C33 C46 1.410(3)
C34 C36 1.390(3)
C37 C44 1.375(3)
C38 C48 1.378(3)
C39 C45 1.384(3)
C40 C43 1.390(3)
C41 C45 1.369(3)
C42 C44 1.398(3)
C43 C46 1.365(3)
C47 C48 1.376(3)
